data_2217325
loop_
_publ_author_name
'Gallucci, Judith C.'
'Inomata, Kohei'
'Dura, Robert D.'
'Paquette, Leo A.'

_publ_section_title (+)-(1<i>S</i>,5<i>R</i>,10<i>S</i>)-11,11-Dimethyl-4-oxatricyclo[8.4.0.0^1,5^]tetradecane-3,12-dione
_journal_coeditor_code SQ2007
_journal_issue 1
_journal_name_full 'Acta Crystallographica Section E'
_journal_page_first o287
_journal_page_last o287
_journal_paper_doi 10.1107/S1600536807066159
_journal_volume 64
_journal_year 2008
_chemical_formula_moiety 'C15 H22 O3'
_chemical_formula_sum 'C15 H22 O3'
_chemical_formula_weight 250.33
_chemical_name_systematic
;(+)-(1<i>S</i>,5<i>R</i>,10<i>S</i>)-11,11-dimethyl-4-
oxatricyclo[8.4.0.0^1,5^]tetradecane-3,12-dione
;
_space_group_IT_number 170
_symmetry_cell_setting trigonal
_symmetry_space_group_name_Hall 'P 65'
_symmetry_space_group_name_H-M 'P 65'
_atom_sites_solution_hydrogens geom
_atom_sites_solution_primary direct
_atom_sites_solution_secondary difmap
_audit_conform_dict_name cif_core.dic
_audit_conform_dict_version 2.3
_audit_creation_method 'WinGX routine CIF_UPDATE'
_cell_angle_alpha 90
_cell_angle_beta 90
_cell_angle_gamma 120
_cell_formula_units_Z 6
_cell_length_a 7.6239(10)
_cell_length_b 7.6239(10)
_cell_length_c 38.064(5)
_cell_measurement_reflns_used 2164
_cell_measurement_temperature 150(2)
_cell_measurement_theta_max 25.028
_cell_measurement_theta_min 2.037
_cell_volume 1916.0(4)
_computing_cell_refinement 'HKL Scalepack (Otwinowski & Minor 1997)'
_computing_data_collection 'COLLECT (Nonius, 1997--2000)'
_computing_data_reduction 'HKL Denzo and Scalepack (Otwinowski & Minor 1997)'
_computing_molecular_graphics 'Ortep-3 for Windows (Farrugia, 1997) and SHELXTL (Bruker, 1999)'
_computing_publication_material 'WinGX publication routines (Farrugia, 1999)'
_computing_structure_refinement 'SHELXL97 (Sheldrick, 1997)'
_computing_structure_solution 'SHELXS86 (Sheldrick, 1990)'
_diffrn_ambient_temperature 150(2)
_diffrn_detector_area_resol_mean 9
_diffrn_measured_fraction_theta_full 0.997
_diffrn_measured_fraction_theta_max 0.997
_diffrn_measurement_device '95mm CCD camera on \k-goniostat'
_diffrn_measurement_device_type 'Nonius KappaCCD'
_diffrn_measurement_method 'omega scans'
_diffrn_radiation_monochromator graphite
_diffrn_radiation_type MoK\a
_diffrn_radiation_wavelength 0.71073
_diffrn_reflns_av_R_equivalents 0.038
_diffrn_reflns_limit_h_max 9
_diffrn_reflns_limit_h_min -9
_diffrn_reflns_limit_k_max 7
_diffrn_reflns_limit_k_min -7
_diffrn_reflns_limit_l_max 44
_diffrn_reflns_limit_l_min -44
_diffrn_reflns_number 23396
_diffrn_reflns_theta_full 24.96
_diffrn_reflns_theta_max 24.96
_diffrn_reflns_theta_min 3.09
_exptl_absorpt_coefficient_mu 0.089
_exptl_absorpt_correction_type none
_exptl_crystal_colour colorless
_exptl_crystal_density_diffrn 1.302
_exptl_crystal_density_method 'not measured'
_exptl_crystal_description chunk
_exptl_crystal_F_000 816
_exptl_crystal_size_max 0.35
_exptl_crystal_size_mid 0.27
_exptl_crystal_size_min 0.19
_refine_diff_density_max 0.113
_refine_diff_density_min -0.144
_refine_ls_extinction_method none
_refine_ls_goodness_of_fit_ref 1.058
_refine_ls_hydrogen_treatment constr
_refine_ls_matrix_type full
_refine_ls_number_parameters 165
_refine_ls_number_reflns 1130
_refine_ls_number_restraints 1
_refine_ls_restrained_S_all 1.057
_refine_ls_R_factor_all 0.0331
_refine_ls_R_factor_gt 0.026
_refine_ls_shift/su_max 0.001
_refine_ls_shift/su_mean 0
_refine_ls_structure_factor_coef Fsqd
_refine_ls_weighting_details 'w=1/[\s^2^(Fo^2^)+(0.0353P)^2^+0.1114P] where P=(Fo^2^+2Fc^2^)/3'
_refine_ls_weighting_scheme calc
_refine_ls_wR_factor_gt 0.0549
_refine_ls_wR_factor_ref 0.0569
_reflns_number_gt 1023
_reflns_number_total 1130
_reflns_threshold_expression >2sigma(I)
_cod_data_source_file sq2007.cif
_cod_data_source_block I
_cod_original_sg_symbol_H-M P65
_cod_database_code 2217325
_cod_database_fobs_code 2217325

loop_
_symmetry_equiv_pos_as_xyz
'x, y, z'
'-x, -y, z+1/2'
'-y, x-y, z+2/3'
'y, -x+y, z+1/6'
'-x+y, -x, z+1/3'
'x-y, x, z+5/6'

loop_
_atom_site_type_symbol
_atom_site_label
_atom_site_fract_x
_atom_site_fract_y
_atom_site_fract_z
_atom_site_U_iso_or_equiv
_atom_site_adp_type
_atom_site_calc_flag
_atom_site_refinement_flags
_atom_site_occupancy
C C1 1.1237(3) 0.6294(3) 0.84987(5) 0.0200(4) Uani d . 1
C C2 0.9527(3) 0.4864(3) 0.87492(5) 0.0248(5) Uani d . 1
H H2A 0.8387 0.5136 0.8738 0.03 Uiso calc R 1
H H2B 0.9017 0.3435 0.8682 0.03 Uiso calc R 1
C C3 1.0397(3) 0.5250(3) 0.91134(5) 0.0245(5) Uani d . 1
C C5 1.3134(3) 0.7149(3) 0.87446(5) 0.0236(4) Uani d . 1
H H5 1.3852 0.6387 0.8688 0.028 Uiso calc R 1
C C6 1.4721(3) 0.9388(3) 0.87398(6) 0.0273(5) Uani d . 1
H H6A 1.5073 0.9816 0.8492 0.033 Uiso calc R 1
H H6B 1.5958 0.956 0.8856 0.033 Uiso calc R 1
C C7 1.4117(3) 1.0810(3) 0.89168(6) 0.0276(5) Uani d . 1
H H7A 1.3505 1.023 0.9148 0.033 Uiso calc R 1
H H7B 1.536 1.2123 0.8961 0.033 Uiso calc R 1
C C8 1.2636(3) 1.1208(3) 0.87107(5) 0.0266(5) Uani d . 1
H H8A 1.3305 1.1937 0.8492 0.032 Uiso calc R 1
H H8B 1.2318 1.2105 0.8851 0.032 Uiso calc R 1
C C9 1.0656(3) 0.9300(3) 0.86149(5) 0.0234(5) Uani d . 1
H H9A 0.9685 0.9697 0.8525 0.028 Uiso calc R 1
H H9B 1.0067 0.8479 0.883 0.028 Uiso calc R 1
C C10 1.0931(3) 0.7992(3) 0.83360(5) 0.0196(4) Uani d . 1
H H10 1.2246 0.8928 0.8218 0.024 Uiso calc R 1
C C11 0.9294(3) 0.7288(3) 0.80369(5) 0.0204(4) Uani d . 1
C C12 0.9724(3) 0.6034(3) 0.77757(5) 0.0207(4) Uani d . 1
C C13 0.9882(3) 0.4299(3) 0.79298(5) 0.0243(5) Uani d . 1
H H13A 1.0177 0.3585 0.7742 0.029 Uiso calc R 1
H H13B 0.8586 0.3322 0.8043 0.029 Uiso calc R 1
C C14 1.1584(3) 0.5144(3) 0.82012(5) 0.0235(5) Uani d . 1
H H14A 1.2879 0.6068 0.8082 0.028 Uiso calc R 1
H H14B 1.1702 0.4012 0.8303 0.028 Uiso calc R 1
C C15 0.9500(3) 0.9168(3) 0.78510(6) 0.0289(5) Uani d . 1
H H15A 0.8683 0.8756 0.7636 0.043 Uiso calc R 1
H H15B 1.0924 1.0085 0.7791 0.043 Uiso calc R 1
H H15C 0.9024 0.9865 0.8007 0.043 Uiso calc R 1
C C16 0.7081(3) 0.5997(3) 0.81654(6) 0.0280(5) Uani d . 1
H H16A 0.6841 0.4669 0.8243 0.042 Uiso calc R 1
H H16B 0.6153 0.582 0.7973 0.042 Uiso calc R 1
H H16C 0.6847 0.6685 0.8362 0.042 Uiso calc R 1
O O1 0.9541(2) 0.4526(2) 0.93853(4) 0.0347(4) Uani d . 1
O O2 1.0008(2) 0.6444(2) 0.74647(4) 0.0259(3) Uani d . 1
O O4 1.2389(2) 0.6617(2) 0.91052(3) 0.0268(3) Uani d . 1

loop_
_atom_site_aniso_label
_atom_site_aniso_U_11
_atom_site_aniso_U_22
_atom_site_aniso_U_33
_atom_site_aniso_U_12
_atom_site_aniso_U_13
_atom_site_aniso_U_23
C1 0.0192(11) 0.0211(10) 0.0205(10) 0.0106(9) 0.0003(8) 0.0024(8)
C2 0.0243(11) 0.0238(11) 0.0249(12) 0.0110(9) 0.0024(9) 0.0042(9)
C3 0.0293(11) 0.0244(11) 0.0253(12) 0.0176(9) 0.0048(10) 0.0057(9)
C5 0.0249(11) 0.0296(11) 0.0183(10) 0.0152(9) 0.0027(8) 0.0048(9)
C6 0.0189(10) 0.0322(12) 0.0288(12) 0.0113(10) -0.0025(9) 0.0015(9)
C7 0.0230(11) 0.0247(11) 0.0277(12) 0.0063(9) -0.0020(9) -0.0001(9)
C8 0.0309(12) 0.0228(11) 0.0241(11) 0.0119(9) -0.0014(9) -0.0025(9)
C9 0.0267(11) 0.0262(11) 0.0205(11) 0.0157(9) 0.0013(9) 0.0002(9)
C10 0.0182(10) 0.0204(10) 0.0199(10) 0.0095(8) 0.0012(8) 0.0022(8)
C11 0.0213(10) 0.0243(10) 0.0181(10) 0.0132(9) 0.0003(8) 0.0008(8)
C12 0.0139(9) 0.0225(11) 0.0218(11) 0.0061(9) -0.0036(8) -0.0017(8)
C13 0.0282(11) 0.0238(11) 0.0230(11) 0.0145(9) 0.0017(9) -0.0030(9)
C14 0.0266(11) 0.0232(10) 0.0247(11) 0.0155(9) 0.0024(9) 0.0037(9)
C15 0.0376(13) 0.0335(11) 0.0235(11) 0.0236(10) -0.0037(9) -0.0009(9)
C16 0.0211(11) 0.0372(12) 0.0261(12) 0.0149(9) -0.0028(9) -0.0034(9)
O1 0.0416(9) 0.0421(9) 0.0235(9) 0.0231(8) 0.0099(7) 0.0100(7)
O2 0.0265(8) 0.0292(8) 0.0196(8) 0.0120(7) -0.0007(6) -0.0011(6)
O4 0.0269(8) 0.0324(8) 0.0193(7) 0.0135(7) 0.0000(6) 0.0046(6)

loop_
_atom_type_symbol
_atom_type_description
_atom_type_scat_dispersion_real
_atom_type_scat_dispersion_imag
_atom_type_scat_source
C C 0.0033 0 'International Tables Vol C Tables 4.2.6.8 and 6.1.1.4'
H H 0 0 'International Tables Vol C Tables 4.2.6.8 and 6.1.1.4'
O O 0.0106 0 'International Tables Vol C Tables 4.2.6.8 and 6.1.1.4'

loop_
_geom_angle_atom_site_label_1
_geom_angle_atom_site_label_2
_geom_angle_atom_site_label_3
_geom_angle
C14 C1 C2 112.26(16)
C14 C1 C10 108.82(16)
C2 C1 C10 114.16(16)
C14 C1 C5 106.98(16)
C2 C1 C5 101.73(15)
C10 C1 C5 112.57(16)
C3 C2 C1 107.32(16)
C3 C2 H2A 110.3
C1 C2 H2A 110.3
C3 C2 H2B 110.3
C1 C2 H2B 110.3
H2A C2 H2B 108.5
O1 C3 O4 121.31(18)
O1 C3 C2 128.34(18)
O4 C3 C2 110.34(16)
O4 C5 C6 107.62(16)
O4 C5 C1 107.19(15)
C6 C5 C1 120.72(16)
O4 C5 H5 106.9
C6 C5 H5 106.9
C1 C5 H5 106.9
C5 C6 C7 115.98(17)
C5 C6 H6A 108.3
C7 C6 H6A 108.3
C5 C6 H6B 108.3
C7 C6 H6B 108.3
H6A C6 H6B 107.4
C8 C7 C6 115.44(17)
C8 C7 H7A 108.4
C6 C7 H7A 108.4
C8 C7 H7B 108.4
C6 C7 H7B 108.4
H7A C7 H7B 107.5
C7 C8 C9 114.27(17)
C7 C8 H8A 108.7
C9 C8 H8A 108.7
C7 C8 H8B 108.7
C9 C8 H8B 108.7
H8A C8 H8B 107.6
C8 C9 C10 113.03(17)
C8 C9 H9A 109
C10 C9 H9A 109
C8 C9 H9B 109
C10 C9 H9B 109
H9A C9 H9B 107.8
C9 C10 C1 112.96(15)
C9 C10 C11 112.20(15)
C1 C10 C11 115.38(15)
C9 C10 H10 105
C1 C10 H10 105
C11 C10 H10 105
C12 C11 C15 109.38(15)
C12 C11 C16 108.37(16)
C15 C11 C16 108.06(16)
C12 C11 C10 107.64(14)
C15 C11 C10 108.80(15)
C16 C11 C10 114.52(16)
O2 C12 C13 121.53(18)
O2 C12 C11 122.68(17)
C13 C12 C11 115.72(16)
C12 C13 C14 108.53(16)
C12 C13 H13A 110
C14 C13 H13A 110
C12 C13 H13B 110
C14 C13 H13B 110
H13A C13 H13B 108.4
C13 C14 C1 112.81(15)
C13 C14 H14A 109
C1 C14 H14A 109
C13 C14 H14B 109
C1 C14 H14B 109
H14A C14 H14B 107.8
C11 C15 H15A 109.5
C11 C15 H15B 109.5
H15A C15 H15B 109.5
C11 C15 H15C 109.5
H15A C15 H15C 109.5
H15B C15 H15C 109.5
C11 C16 H16A 109.5
C11 C16 H16B 109.5
H16A C16 H16B 109.5
C11 C16 H16C 109.5
H16A C16 H16C 109.5
H16B C16 H16C 109.5
C3 O4 C5 111.59(15)

loop_
_geom_bond_atom_site_label_1
_geom_bond_atom_site_label_2
_geom_bond_distance
C1 C14 1.534(3)
C1 C2 1.542(3)
C1 C10 1.554(3)
C1 C5 1.565(3)
C2 C3 1.501(3)
C2 H2A 0.99
C2 H2B 0.99
C3 O1 1.201(2)
C3 O4 1.345(2)
C5 O4 1.463(2)
C5 C6 1.521(3)
C5 H5 1
C6 C7 1.530(3)
C6 H6A 0.99
C6 H6B 0.99
C7 C8 1.524(3)
C7 H7A 0.99
C7 H7B 0.99
C8 C9 1.527(3)
C8 H8A 0.99
C8 H8B 0.99
C9 C10 1.541(3)
C9 H9A 0.99
C9 H9B 0.99
C10 C11 1.573(3)
C10 H10 1
C11 C12 1.524(3)
C11 C15 1.534(3)
C11 C16 1.547(3)
C12 O2 1.216(2)
C12 C13 1.505(3)
C13 C14 1.527(3)
C13 H13A 0.99
C13 H13B 0.99
C14 H14A 0.99
C14 H14B 0.99
C15 H15A 0.98
C15 H15B 0.98
C15 H15C 0.98
C16 H16A 0.98
C16 H16B 0.98
C16 H16C 0.98

loop_
_geom_hbond_atom_site_label_D
_geom_hbond_atom_site_label_H
_geom_hbond_atom_site_label_A
_geom_hbond_site_symmetry_A
_geom_hbond_distance_DH
_geom_hbond_distance_HA
_geom_hbond_distance_DA
_geom_hbond_angle_DHA
C10 H10 O1 6_654 1 2.70 3.596(2) 148.9
C14 H14A O1 6_654 0.99 2.70 3.562(3) 146.2
C2 H2A O2 4_565 0.99 2.62 3.449(2) 140.9
C9 H9B O2 4_565 0.99 2.66 3.454(2) 137.5
C5 H5 O2 4_665 1 2.58 3.194(2) 119.2

loop_
_geom_torsion_atom_site_label_1
_geom_torsion_atom_site_label_2
_geom_torsion_atom_site_label_3
_geom_torsion_atom_site_label_4
_geom_torsion
C14 C1 C2 C3 124.11(17)
C10 C1 C2 C3 -111.44(18)
C5 C1 C2 C3 10.1(2)
C1 C2 C3 O1 175.8(2)
C1 C2 C3 O4 -3.3(2)
C14 C1 C5 O4 -131.22(17)
C2 C1 C5 O4 -13.32(19)
C10 C1 C5 O4 109.29(17)
C14 C1 C5 C6 105.2(2)
C2 C1 C5 C6 -136.86(18)
C10 C1 C5 C6 -14.2(3)
O4 C5 C6 C7 -49.0(2)
C1 C5 C6 C7 74.4(2)
C5 C6 C7 C8 -74.9(2)
C6 C7 C8 C9 56.7(2)
C7 C8 C9 C10 -69.9(2)
C8 C9 C10 C1 93.9(2)
C8 C9 C10 C11 -133.64(17)
C14 C1 C10 C9 -177.66(16)
C2 C1 C10 C9 56.1(2)
C5 C1 C10 C9 -59.3(2)
C14 C1 C10 C11 51.4(2)
C2 C1 C10 C11 -74.9(2)
C5 C1 C10 C11 169.82(15)
C9 C10 C11 C12 179.42(16)
C1 C10 C11 C12 -49.3(2)
C9 C10 C11 C15 61.0(2)
C1 C10 C11 C15 -167.71(16)
C9 C10 C11 C16 -60.0(2)
C1 C10 C11 C16 71.3(2)
C15 C11 C12 O2 -5.6(2)
C16 C11 C12 O2 112.0(2)
C10 C11 C12 O2 -123.67(19)
C15 C11 C12 C13 171.40(17)
C16 C11 C12 C13 -71.0(2)
C10 C11 C12 C13 53.3(2)
O2 C12 C13 C14 118.03(19)
C11 C12 C13 C14 -59.0(2)
C12 C13 C14 C1 59.0(2)
C2 C1 C14 C13 71.8(2)
C10 C1 C14 C13 -55.6(2)
C5 C1 C14 C13 -177.43(16)
O1 C3 O4 C5 174.92(18)
C2 C3 O4 C5 -5.8(2)
C6 C5 O4 C3 143.75(16)
C1 C5 O4 C3 12.5(2)

loop_
_cod_related_entry_id
_cod_related_entry_database
_cod_related_entry_code
1 ChemSpider 21195701
